data_4089386
loop_
_publ_author_name
'Bakthavachalam, K.'
'Reddy, N. Dastagiri'

_publ_section_title
;
 Synthesis of Aluminum Complexes of Triaza Framework Ligands and Their
 Catalytic Activity toward Polymerization of \e-Caprolactone
;
_journal_issue 11
_journal_name_full Organometallics
_journal_page_first 3174
_journal_paper_doi 10.1021/om3011432
_journal_volume 32
_journal_year 2013
_chemical_formula_moiety 'C39 H47 Al Cl N3'
_chemical_formula_sum 'C39 H47 Al Cl N3'
_chemical_formula_weight 620.23
_space_group_crystal_system monoclinic
_space_group_IT_number 13
_space_group_name_Hall '-P 2yac'
_space_group_name_H-M_alt 'P 1 2/n 1'
_atom_sites_solution_hydrogens geom
_atom_sites_solution_primary direct
_atom_sites_solution_secondary difmap
_audit_creation_date 2012-07-23
_audit_creation_method
;
  Olex2 1.1
  (compiled Nov  1 2011 20:42:30, GUI svn.r3906)
;
_cell_angle_alpha 90.00
_cell_angle_beta 99.660(4)
_cell_angle_gamma 90.00
_cell_formula_units_Z 8
_cell_length_a 18.0597(5)
_cell_length_b 12.3654(4)
_cell_length_c 31.8609(11)
_cell_measurement_reflns_used 10454
_cell_measurement_temperature 293(2)
_cell_measurement_theta_max 29.3204
_cell_measurement_theta_min 2.7379
_cell_volume 7014.1(4)
_computing_cell_refinement
;
CrysAlisPro, Oxford Diffraction Ltd.,
Version 1.171.33.66 (release 28-04-2010 CrysAlis171 .NET)
(compiled Apr 28 2010,14:27:37)
;
_computing_data_collection
;
CrysAlisPro, Oxford Diffraction Ltd.,
Version 1.171.33.66 (release 28-04-2010 CrysAlis171 .NET)
(compiled Apr 28 2010,14:27:37)
;
_computing_data_reduction
;
CrysAlisPro, Oxford Diffraction Ltd.,
Version 1.171.33.66 (release 28-04-2010 CrysAlis171 .NET)
(compiled Apr 28 2010,14:27:37)
;
_computing_molecular_graphics
;
O. V. Dolomanov, L. J. Bourhis, R. J. Gildea, J. A. K. Howard and H. Puschmann,
OLEX2: a complete structure solution, refinement and analysis program.
J. Appl. Cryst. (2009). 42, 339-341.
;
_computing_publication_material
;
O. V. Dolomanov, L. J. Bourhis, R. J. Gildea, J. A. K. Howard and H. Puschmann,
OLEX2: a complete structure solution, refinement and analysis program.
J. Appl. Cryst. (2009). 42, 339-341.
;
_computing_structure_refinement
;
SHELXL, G.M. Sheldrick, Acta Cryst.
2008). A64, 112-122
;
_computing_structure_solution 'SHELXS-97 (Sheldrick, 1990)'
_diffrn_ambient_temperature 293(2)
_diffrn_detector_area_resol_mean 15.9821
_diffrn_measured_fraction_theta_full 0.999
_diffrn_measured_fraction_theta_max 0.999
_diffrn_measurement_details
;
#__ type_ start__ end____ width___ exp.time_
  1 omega    3.00   88.00   1.0000   20.0000
omega____ theta____ kappa____ phi______ frames
    -       19.2928   37.0000   90.0000 85

#__ type_ start__ end____ width___ exp.time_
  2 omega  -48.00  -22.00   1.0000   20.0000
omega____ theta____ kappa____ phi______ frames
    -       19.2928  -77.0000  -60.0000 26

#__ type_ start__ end____ width___ exp.time_
  3 omega   39.00   69.00   1.0000   20.0000
omega____ theta____ kappa____ phi______ frames
    -       19.2928 -113.0000   87.0000 30

#__ type_ start__ end____ width___ exp.time_
  4 omega   -4.00   83.00   1.0000   20.0000
omega____ theta____ kappa____ phi______ frames
    -       19.2928   77.0000  150.0000 87
;
_diffrn_measurement_device_type 'Xcalibur, Eos'
_diffrn_measurement_method '\w scans'
_diffrn_orient_matrix_UB_11 -0.0327536000
_diffrn_orient_matrix_UB_12 0.0091197000
_diffrn_orient_matrix_UB_13 -0.0153157000
_diffrn_orient_matrix_UB_21 -0.0224892000
_diffrn_orient_matrix_UB_22 -0.0053101000
_diffrn_orient_matrix_UB_23 0.0161060000
_diffrn_orient_matrix_UB_31 0.0031613000
_diffrn_orient_matrix_UB_32 0.0563769000
_diffrn_orient_matrix_UB_33 0.0039846000
_diffrn_radiation_monochromator graphite
_diffrn_radiation_type 'Mo K\a'
_diffrn_radiation_wavelength 0.7107
_diffrn_reflns_av_R_equivalents 0.0517
_diffrn_reflns_av_unetI/netI 0.0910
_diffrn_reflns_limit_h_max 21
_diffrn_reflns_limit_h_min -18
_diffrn_reflns_limit_k_max 14
_diffrn_reflns_limit_k_min -14
_diffrn_reflns_limit_l_max 32
_diffrn_reflns_limit_l_min -37
_diffrn_reflns_number 26708
_diffrn_reflns_theta_full 25.00
_diffrn_reflns_theta_max 25.00
_diffrn_reflns_theta_min 2.81
_diffrn_source 'Enhance (Mo) X-ray Source'
_diffrn_source_current n/a
_diffrn_source_voltage n/a
_exptl_absorpt_coefficient_mu 0.165
_exptl_absorpt_correction_T_max 1.00000
_exptl_absorpt_correction_T_min 0.80633
_exptl_absorpt_correction_type multi-scan
_exptl_absorpt_process_details
;
CrysAlisPro, Oxford Diffraction Ltd.,
Version 1.171.33.66 (release 28-04-2010 CrysAlis171 .NET)
(compiled Apr 28 2010,14:27:37)
Empirical absorption correction using spherical harmonics,
 implemented in SCALE3 ABSPACK scaling algorithm.
;
_exptl_crystal_density_diffrn 1.175
_exptl_crystal_density_method 'not measured'
_exptl_crystal_F_000 2656
_exptl_crystal_size_max 0.32
_exptl_crystal_size_mid 0.28
_exptl_crystal_size_min 0.26
_refine_diff_density_max 1.524
_refine_diff_density_min -1.206
_refine_diff_density_rms 0.063
_refine_ls_extinction_method none
_refine_ls_goodness_of_fit_ref 1.049
_refine_ls_hydrogen_treatment mixed
_refine_ls_matrix_type full
_refine_ls_number_parameters 805
_refine_ls_number_reflns 12341
_refine_ls_number_restraints 528
_refine_ls_restrained_S_all 1.028
_refine_ls_R_factor_all 0.1155
_refine_ls_R_factor_gt 0.0629
_refine_ls_shift/su_max 0.001
_refine_ls_shift/su_mean 0.000
_refine_ls_structure_factor_coef Fsqd
_refine_ls_weighting_details 'calc w=1/[\s^2^(Fo^2^)+(0.0853P)^2^+0.0000P] where P=(Fo^2^+2Fc^2^)/3'
_refine_ls_weighting_scheme calc
_refine_ls_wR_factor_gt 0.1498
_refine_ls_wR_factor_ref 0.1666
_reflns_number_gt 7404
_reflns_number_total 12341
_reflns_threshold_expression >2sigma(I)
_cod_data_source_file om3011432_si_002.cif
_cod_data_source_block '[L1AlMeCl]'
_cod_database_code 4089386
_chemical_oxdiff_formula c50h49al1n3cl1
_chemical_oxdiff_usercomment 'at 150K'
_reflns_odcompleteness_completeness 99.83
_reflns_odcompleteness_iscentric 1
_reflns_odcompleteness_theta 26.32

loop_
_space_group_symop_id
_space_group_symop_operation_xyz
1 'x, y, z'
2 '-x+1/2, y, -z+1/2'
3 '-x, -y, -z'
4 'x-1/2, -y, z-1/2'

loop_
_atom_site_label
_atom_site_type_symbol
_atom_site_fract_x
_atom_site_fract_y
_atom_site_fract_z
_atom_site_U_iso_or_equiv
_atom_site_adp_type
_atom_site_occupancy
_atom_site_symmetry_multiplicity
_atom_site_calc_flag
_atom_site_refinement_flags
Cl2 Cl 0.22861(5) -0.01832(8) 0.32683(3) 0.0414(3) Uani 1 1 d .
Al2 Al 0.11608(5) 0.01002(8) 0.29463(3) 0.0217(2) Uani 1 1 d .
Al1 Al 0.27682(5) 0.60161(8) 0.54025(3) 0.0198(2) Uani 1 1 d .
Cl1 Cl 0.31896(7) 0.57661(7) 0.48257(3) 0.0470(3) Uani 1 1 d .
N1 N 0.33461(13) 0.51851(19) 0.58377(7) 0.0134(6) Uani 1 1 d U
N5 N 0.06276(14) 0.0582(2) 0.37862(8) 0.0201(6) Uani 1 1 d U
N2 N 0.42893(14) 0.65277(19) 0.59509(8) 0.0174(6) Uani 1 1 d U
N3 N 0.31653(13) 0.73683(19) 0.56156(7) 0.0140(6) Uani 1 1 d U
N4 N 0.05096(14) -0.0720(2) 0.32329(8) 0.0192(6) Uani 1 1 d U
N6 N 0.09035(13) 0.14567(19) 0.31676(8) 0.0150(6) Uani 1 1 d U
C22 C 0.43114(18) 0.8419(2) 0.59267(9) 0.0179(7) Uani 1 1 d U
C27 C 0.40067(19) 0.9389(2) 0.60464(9) 0.0194(7) Uani 1 1 d U
H27 H 0.3492 0.9444 0.6042 0.023 Uiso 1 1 calc R
C2 C 0.38749(17) 0.7403(2) 0.58210(9) 0.0148(7) Uani 1 1 d U
C67 C 0.17742(19) 0.3997(3) 0.28381(10) 0.0241(8) Uani 1 1 d U
H67 H 0.2210 0.4405 0.2909 0.029 Uiso 1 1 calc R
C78 C 0.04673(17) -0.0412(3) 0.36293(10) 0.0187(7) Uani 1 1 d U
C59 C 0.07410(17) 0.2465(3) 0.38210(10) 0.0188(7) Uani 1 1 d U
C3 C 0.40441(17) 0.5514(2) 0.59849(10) 0.0173(7) Uani 1 1 d U
C4 C 0.30974(17) 0.4111(2) 0.59388(10) 0.0173(7) Uani 1 1 d U
C20 C 0.51554(19) 0.3369(3) 0.66828(11) 0.0283(8) Uani 1 1 d U
H20 H 0.5096 0.2892 0.6900 0.034 Uiso 1 1 calc R
C25 C 0.5231(2) 1.0207(3) 0.61730(10) 0.0275(8) Uani 1 1 d U
H25 H 0.5537 1.0800 0.6256 0.033 Uiso 1 1 calc R
C37 C 0.19654(18) 0.7967(3) 0.60695(10) 0.0218(8) Uani 1 1 d U
H37 H 0.2101 0.7216 0.6020 0.026 Uiso 1 1 calc R
C29 C 0.21517(17) 0.8633(2) 0.56994(10) 0.0171(7) Uani 1 1 d U
C28 C 0.27367(17) 0.8340(2) 0.54823(9) 0.0155(7) Uani 1 1 d U
C23 C 0.50870(18) 0.8369(3) 0.59323(10) 0.0216(7) Uani 1 1 d U
H23 H 0.5301 0.7730 0.5856 0.026 Uiso 1 1 calc R
C41 C 0.02319(17) -0.1767(3) 0.30754(10) 0.0198(7) Uani 1 1 d U
C33 C 0.28862(17) 0.8938(2) 0.51286(9) 0.0180(7) Uani 1 1 d U
C24 C 0.55409(19) 0.9257(3) 0.60502(10) 0.0272(8) Uani 1 1 d U
H24 H 0.6054 0.9217 0.6047 0.033 Uiso 1 1 calc R
C30 C 0.17533(18) 0.9562(3) 0.55760(10) 0.0242(8) Uani 1 1 d U
H30 H 0.1375 0.9776 0.5723 0.029 Uiso 1 1 calc R
C16 C 0.46515(17) 0.4767(2) 0.61939(10) 0.0181(7) Uani 1 1 d U
C65 C 0.10308(18) 0.2452(2) 0.29459(9) 0.0166(7) Uani 1 1 d U
C77 C 0.07629(16) 0.1464(2) 0.35626(9) 0.0165(7) Uani 1 1 d U
C9 C 0.32772(18) 0.3206(2) 0.57095(10) 0.0213(7) Uani 1 1 d U
C46 C -0.04603(17) -0.1814(3) 0.28005(10) 0.0214(7) Uani 1 1 d U
C70 C 0.04707(18) 0.2782(3) 0.26090(9) 0.0198(7) Uani 1 1 d U
C74 C -0.02380(19) 0.2130(3) 0.24688(10) 0.0252(8) Uani 1 1 d U
H74 H -0.0142 0.1394 0.2579 0.030 Uiso 1 1 calc R
C60 C 0.1052(2) 0.2414(3) 0.42498(11) 0.0302(9) Uani 1 1 d U
H60 H 0.1271 0.1773 0.4362 0.036 Uiso 1 1 calc R
C45 C -0.0736(2) -0.2821(3) 0.26610(11) 0.0295(9) Uani 1 1 d U
H45 H -0.1201 -0.2870 0.2485 0.035 Uiso 1 1 calc R
C26 C 0.44704(19) 1.0274(3) 0.61729(10) 0.0234(8) Uani 1 1 d U
H26 H 0.4265 1.0911 0.6257 0.028 Uiso 1 1 calc R
C10 C 0.24418(19) 0.5008(3) 0.65028(11) 0.0270(8) Uani 1 1 d U
H10 H 0.2553 0.5654 0.6347 0.032 Uiso 1 1 calc R
C32 C 0.24596(18) 0.9858(3) 0.50182(10) 0.0225(8) Uani 1 1 d U
H32 H 0.2552 1.0268 0.4788 0.027 Uiso 1 1 calc R
C68 C 0.1220(2) 0.4347(3) 0.25141(11) 0.0264(8) Uani 1 1 d U
H68 H 0.1278 0.4994 0.2374 0.032 Uiso 1 1 calc R
C58 C -0.0339(2) -0.1894(3) 0.38983(11) 0.0310(9) Uani 1 1 d U
H58 H -0.0654 -0.1935 0.3636 0.037 Uiso 1 1 calc R
C21 C 0.45665(18) 0.4026(3) 0.65079(10) 0.0233(8) Uani 1 1 d U
H21 H 0.4108 0.3971 0.6602 0.028 Uiso 1 1 calc R
C34 C 0.34881(19) 0.8639(3) 0.48713(10) 0.0227(8) Uani 1 1 d U
H34 H 0.3724 0.7964 0.4987 0.027 Uiso 1 1 calc R
C42 C 0.06610(19) -0.2706(3) 0.31868(13) 0.0319(9) Uani 1 1 d U
C6 C 0.24136(19) 0.3000(3) 0.63564(12) 0.0303(9) Uani 1 1 d U
H6 H 0.2132 0.2919 0.6574 0.036 Uiso 1 1 calc R
C63 C 0.0367(2) 0.4297(3) 0.39310(11) 0.0303(9) Uani 1 1 d U
H63 H 0.0124 0.4927 0.3825 0.036 Uiso 1 1 calc R
C47 C -0.09130(19) -0.0801(3) 0.26667(11) 0.0291(8) Uani 1 1 d U
H47 H -0.0564 -0.0188 0.2706 0.035 Uiso 1 1 calc R
C31 C 0.19030(19) 1.0187(3) 0.52372(11) 0.0272(8) Uani 1 1 d U
H31 H 0.1632 1.0816 0.5160 0.033 Uiso 1 1 calc R
C19 C 0.58314(19) 0.3415(3) 0.65368(12) 0.0335(9) Uani 1 1 d U
H19 H 0.6222 0.2955 0.6649 0.040 Uiso 1 1 calc R
C5 C 0.26508(17) 0.4031(3) 0.62569(10) 0.0214(7) Uani 1 1 d U
C17 C 0.53438(18) 0.4825(3) 0.60601(12) 0.0285(8) Uani 1 1 d U
H17 H 0.5417 0.5332 0.5855 0.034 Uiso 1 1 calc R
C71 C 0.23391(18) 0.2700(3) 0.34030(11) 0.0284(8) Uani 1 1 d U
H71 H 0.2187 0.2047 0.3540 0.034 Uiso 1 1 calc R
C62 C 0.0689(2) 0.4239(3) 0.43548(12) 0.0427(10) Uani 1 1 d U
H62 H 0.0670 0.4830 0.4533 0.051 Uiso 1 1 calc R
C64 C 0.04038(17) 0.3428(3) 0.36634(11) 0.0215(8) Uani 1 1 d U
H64 H 0.0202 0.3487 0.3376 0.026 Uiso 1 1 calc R
C66 C 0.16970(17) 0.3043(2) 0.30617(10) 0.0183(7) Uani 1 1 d U
C36 C 0.40967(19) 0.9506(3) 0.49046(11) 0.0284(8) Uani 1 1 d U
H36A H 0.4471 0.9292 0.4740 0.043 Uiso 1 1 calc R
H36B H 0.4326 0.9591 0.5197 0.043 Uiso 1 1 calc R
H36C H 0.3876 1.0179 0.4798 0.043 Uiso 1 1 calc R
C14 C 0.4451(2) 0.2568(3) 0.54514(12) 0.0360(10) Uani 1 1 d U
H14A H 0.4311 0.1819 0.5455 0.054 Uiso 1 1 calc R
H14B H 0.4732 0.2763 0.5724 0.054 Uiso 1 1 calc R
H14C H 0.4755 0.2682 0.5235 0.054 Uiso 1 1 calc R
C69 C 0.05842(19) 0.3738(3) 0.23997(10) 0.0249(8) Uani 1 1 d U
H69 H 0.0220 0.3970 0.2176 0.030 Uiso 1 1 calc R
C13 C 0.37466(19) 0.3264(3) 0.53568(10) 0.0254(8) Uani 1 1 d U
H13 H 0.3904 0.4017 0.5333 0.030 Uiso 1 1 calc R
C53 C 0.0256(2) -0.1171(3) 0.39553(11) 0.0279(8) Uani 1 1 d U
C18 C 0.59244(19) 0.4142(3) 0.62259(13) 0.0357(10) Uani 1 1 d U
H18 H 0.6379 0.4176 0.6126 0.043 Uiso 1 1 calc R
C38 C 0.2429(2) 0.8314(3) 0.64922(11) 0.0411(10) Uani 1 1 d U
H38A H 0.2950 0.8160 0.6491 0.062 Uiso 1 1 calc R
H38B H 0.2264 0.7924 0.6720 0.062 Uiso 1 1 calc R
H38C H 0.2366 0.9076 0.6532 0.062 Uiso 1 1 calc R
C35 C 0.31524(17) 0.8446(2) 0.44035(9) 0.0149(5) Uani 1 1 d U
H35A H 0.2756 0.7922 0.4385 0.022 Uiso 1 1 calc R
H35B H 0.3536 0.8183 0.4255 0.022 Uiso 1 1 calc R
H35C H 0.2954 0.9113 0.4277 0.022 Uiso 1 1 calc R
C44 C -0.0331(2) -0.3755(3) 0.27791(12) 0.0364(10) Uani 1 1 d U
H44 H -0.0528 -0.4425 0.2686 0.044 Uiso 1 1 calc R
C8 C 0.30080(19) 0.2209(3) 0.58196(11) 0.0286(8) Uani 1 1 d U
H8 H 0.3115 0.1595 0.5672 0.034 Uiso 1 1 calc R
C15 C 0.3280(2) 0.2935(3) 0.49302(12) 0.0431(10) Uani 1 1 d U
H15A H 0.3577 0.3011 0.4709 0.065 Uiso 1 1 calc R
H15B H 0.2845 0.3391 0.4869 0.065 Uiso 1 1 calc R
H15C H 0.3124 0.2195 0.4945 0.065 Uiso 1 1 calc R
C61 C 0.1039(2) 0.3296(3) 0.45111(12) 0.0424(10) Uani 1 1 d U
H61 H 0.1267 0.3256 0.4795 0.051 Uiso 1 1 calc R
C7 C 0.2590(2) 0.2104(3) 0.61383(12) 0.0341(9) Uani 1 1 d U
H7 H 0.2425 0.1424 0.6207 0.041 Uiso 1 1 calc R
C57 C -0.0466(2) -0.2554(3) 0.42291(12) 0.0443(11) Uani 1 1 d U
H57 H -0.0878 -0.3017 0.4190 0.053 Uiso 1 1 calc R
C39 C 0.1136(2) 0.7979(3) 0.60956(13) 0.0425(10) Uani 1 1 d U
H39A H 0.0991 0.8694 0.6167 0.064 Uiso 1 1 calc R
H39B H 0.1039 0.7480 0.6311 0.064 Uiso 1 1 calc R
H39C H 0.0852 0.7771 0.5826 0.064 Uiso 1 1 calc R
C73 C 0.2536(2) 0.3568(3) 0.37426(12) 0.0477(11) Uani 1 1 d U
H73A H 0.2699 0.4210 0.3615 0.072 Uiso 1 1 calc R
H73B H 0.2932 0.3311 0.3959 0.072 Uiso 1 1 calc R
H73C H 0.2101 0.3730 0.3868 0.072 Uiso 1 1 calc R
C76 C -0.0433(2) 0.2049(4) 0.19897(12) 0.0481(11) Uani 1 1 d U
H76A H -0.0586 0.2746 0.1874 0.072 Uiso 1 1 calc R
H76B H -0.0836 0.1542 0.1915 0.072 Uiso 1 1 calc R
H76C H -0.0002 0.1808 0.1876 0.072 Uiso 1 1 calc R
C72 C 0.3029(2) 0.2426(3) 0.31988(14) 0.0491(12) Uani 1 1 d U
H72A H 0.2899 0.1869 0.2989 0.074 Uiso 1 1 calc R
H72B H 0.3428 0.2177 0.3414 0.074 Uiso 1 1 calc R
H72C H 0.3189 0.3060 0.3065 0.074 Uiso 1 1 calc R
C43 C 0.0358(2) -0.3692(3) 0.30327(13) 0.0340(9) Uani 1 1 d U
H43 H 0.0630 -0.4323 0.3104 0.041 Uiso 1 1 calc R
C48 C -0.1274(2) -0.0817(4) 0.22048(12) 0.0549(13) Uani 1 1 d U
H48A H -0.0894 -0.0915 0.2030 0.082 Uiso 1 1 calc R
H48B H -0.1530 -0.0146 0.2133 0.082 Uiso 1 1 calc R
H48C H -0.1627 -0.1403 0.2157 0.082 Uiso 1 1 calc R
C56 C 0.0005(3) -0.2536(4) 0.46112(14) 0.0716(16) Uani 1 1 d U
H56 H -0.0072 -0.3003 0.4828 0.086 Uiso 1 1 calc R
C50 C 0.1433(2) -0.2690(3) 0.34564(18) 0.0620(15) Uani 1 1 d U
H50 H 0.1528 -0.1955 0.3568 0.074 Uiso 1 1 calc R
C49 C -0.1501(3) -0.0594(4) 0.29390(13) 0.0592(13) Uani 1 1 d U
H49A H -0.1786 0.0035 0.2837 0.089 Uiso 1 1 calc R
H49B H -0.1262 -0.0478 0.3228 0.089 Uiso 1 1 calc R
H49C H -0.1829 -0.1208 0.2926 0.089 Uiso 1 1 calc R
C11 C 0.1606(2) 0.5039(4) 0.65282(17) 0.0638(14) Uani 1 1 d U
H11A H 0.1319 0.4991 0.6247 0.096 Uiso 1 1 calc R
H11B H 0.1490 0.5704 0.6658 0.096 Uiso 1 1 calc R
H11C H 0.1483 0.4440 0.6696 0.096 Uiso 1 1 calc R
C75 C -0.0902(2) 0.2571(4) 0.26513(13) 0.0487(12) Uani 1 1 d U
H75A H -0.0988 0.3311 0.2566 0.073 Uiso 1 1 calc R
H75B H -0.0797 0.2530 0.2956 0.073 Uiso 1 1 calc R
H75C H -0.1342 0.2150 0.2547 0.073 Uiso 1 1 calc R
C54 C 0.0715(3) -0.1142(3) 0.43507(13) 0.0612(15) Uani 1 1 d U
H54 H 0.1111 -0.0652 0.4398 0.073 Uiso 1 1 calc R
C12 C 0.2898(3) 0.5081(4) 0.69424(14) 0.0753(17) Uani 1 1 d U
H12A H 0.2808 0.4453 0.7104 0.113 Uiso 1 1 calc R
H12B H 0.2757 0.5718 0.7082 0.113 Uiso 1 1 calc R
H12C H 0.3422 0.5119 0.6922 0.113 Uiso 1 1 calc R
C55 C 0.0596(3) -0.1821(4) 0.46731(14) 0.088(2) Uani 1 1 d U
H55 H 0.0916 -0.1797 0.4934 0.105 Uiso 1 1 calc R
C51 C 0.2019(3) -0.2943(4) 0.3178(3) 0.124(3) Uani 1 1 d U
H51A H 0.1921 -0.3645 0.3051 0.186 Uiso 1 1 calc R
H51B H 0.2510 -0.2937 0.3349 0.186 Uiso 1 1 calc R
H51C H 0.1994 -0.2409 0.2957 0.186 Uiso 1 1 calc R
C52 C 0.1493(3) -0.3466(4) 0.3840(2) 0.112(3) Uani 1 1 d U
H52A H 0.1119 -0.3279 0.4009 0.168 Uiso 1 1 calc R
H52B H 0.1983 -0.3405 0.4010 0.168 Uiso 1 1 calc R
H52C H 0.1413 -0.4196 0.3740 0.168 Uiso 1 1 calc R
C1 C 0.16619(16) 0.5756(2) 0.53458(9) 0.0149(5) Uani 1 1 d .
H1A H 0.1401 0.6194 0.5119 0.022 Uiso 1 1 calc R
H1B H 0.1497 0.5942 0.5608 0.022 Uiso 1 1 calc R
H1C H 0.1557 0.5006 0.5283 0.022 Uiso 1 1 calc R
C40 C 0.09932(18) -0.0155(2) 0.23294(9) 0.0189(7) Uani 1 1 d .
H40A H 0.0475 -0.0027 0.2214 0.028 Uiso 1 1 calc R
H40B H 0.1120 -0.0890 0.2275 0.028 Uiso 1 1 calc R
H40C H 0.1303 0.0326 0.2198 0.028 Uiso 1 1 calc R

loop_
_atom_site_aniso_label
_atom_site_aniso_U_11
_atom_site_aniso_U_22
_atom_site_aniso_U_33
_atom_site_aniso_U_23
_atom_site_aniso_U_13
_atom_site_aniso_U_12
Cl2 0.0212(5) 0.0363(5) 0.0661(7) 0.0036(5) 0.0057(5) 0.0029(4)
Al2 0.0193(5) 0.0219(5) 0.0249(6) -0.0006(4) 0.0067(4) 0.0013(4)
Al1 0.0222(5) 0.0179(5) 0.0170(5) -0.0003(4) -0.0029(4) -0.0002(4)
Cl1 0.0884(8) 0.0314(5) 0.0224(5) 0.0002(4) 0.0130(5) 0.0093(5)
N1 0.0143(13) 0.0131(13) 0.0122(14) 0.0022(11) 0.0009(11) 0.0005(11)
N5 0.0221(15) 0.0215(15) 0.0150(14) 0.0030(12) -0.0022(12) -0.0068(12)
N2 0.0148(13) 0.0168(14) 0.0209(15) -0.0001(12) 0.0038(12) -0.0004(12)
N3 0.0153(14) 0.0154(13) 0.0117(13) 0.0013(11) 0.0031(11) 0.0003(11)
N4 0.0151(14) 0.0185(14) 0.0235(16) -0.0019(12) 0.0014(12) 0.0008(12)
N6 0.0147(13) 0.0194(14) 0.0118(14) -0.0005(11) 0.0047(11) -0.0017(11)
C22 0.0238(18) 0.0181(17) 0.0107(16) 0.0031(13) -0.0002(14) -0.0038(14)
C27 0.0246(18) 0.0189(17) 0.0133(16) 0.0007(14) -0.0007(14) -0.0032(15)
C2 0.0186(17) 0.0169(16) 0.0090(16) 0.0002(13) 0.0032(14) -0.0005(14)
C67 0.0241(18) 0.0231(18) 0.028(2) 0.0004(15) 0.0121(16) -0.0032(15)
C78 0.0127(16) 0.0223(18) 0.0190(18) 0.0049(14) -0.0035(14) -0.0006(14)
C59 0.0160(16) 0.0237(18) 0.0173(17) -0.0002(14) 0.0048(14) -0.0080(14)
C3 0.0194(17) 0.0189(17) 0.0157(17) -0.0032(14) 0.0092(14) -0.0002(15)
C4 0.0154(16) 0.0162(16) 0.0181(17) 0.0008(14) -0.0032(14) -0.0022(14)
C20 0.029(2) 0.030(2) 0.024(2) 0.0075(16) -0.0019(16) 0.0047(17)
C25 0.036(2) 0.0240(19) 0.0197(19) 0.0046(15) -0.0041(16) -0.0138(17)
C37 0.0225(18) 0.0238(18) 0.0205(18) -0.0008(15) 0.0078(15) 0.0039(15)
C29 0.0131(16) 0.0200(17) 0.0158(17) -0.0055(14) -0.0047(13) -0.0041(14)
C28 0.0172(16) 0.0132(15) 0.0142(17) -0.0033(13) -0.0028(14) -0.0009(13)
C23 0.0224(18) 0.0211(17) 0.0209(18) 0.0029(14) 0.0024(15) -0.0026(15)
C41 0.0175(17) 0.0217(17) 0.0213(18) -0.0023(14) 0.0062(15) -0.0041(15)
C33 0.0196(17) 0.0197(17) 0.0121(16) -0.0005(14) -0.0046(14) -0.0079(14)
C24 0.0199(18) 0.034(2) 0.027(2) 0.0159(17) 0.0003(16) -0.0062(16)
C30 0.0181(17) 0.0269(19) 0.027(2) -0.0089(16) 0.0017(15) 0.0003(16)
C16 0.0200(17) 0.0145(15) 0.0188(17) -0.0016(14) 0.0005(14) 0.0035(14)
C65 0.0234(17) 0.0154(16) 0.0119(16) 0.0001(13) 0.0054(14) 0.0029(14)
C77 0.0110(15) 0.0236(17) 0.0128(17) 0.0012(14) -0.0038(13) 0.0008(14)
C9 0.0234(18) 0.0157(17) 0.0223(19) 0.0012(14) -0.0035(15) -0.0016(15)
C46 0.0180(17) 0.0298(19) 0.0179(18) -0.0041(15) 0.0074(15) -0.0057(15)
C70 0.0252(18) 0.0248(18) 0.0107(16) -0.0045(14) 0.0070(15) 0.0060(15)
C74 0.0280(19) 0.0266(19) 0.0190(18) 0.0016(15) -0.0024(16) 0.0035(16)
C60 0.038(2) 0.033(2) 0.0186(19) 0.0007(16) 0.0024(17) 0.0011(18)
C45 0.031(2) 0.035(2) 0.022(2) -0.0075(16) 0.0032(17) -0.0103(18)
C26 0.036(2) 0.0174(17) 0.0152(18) 0.0020(14) -0.0005(16) 0.0015(16)
C10 0.0269(19) 0.0253(19) 0.031(2) 0.0014(16) 0.0123(17) -0.0020(16)
C32 0.0264(18) 0.0177(17) 0.0199(18) 0.0030(14) -0.0059(15) -0.0073(15)
C68 0.035(2) 0.0202(18) 0.027(2) 0.0090(15) 0.0145(17) 0.0062(16)
C58 0.033(2) 0.035(2) 0.023(2) 0.0071(16) -0.0008(17) -0.0067(18)
C21 0.0191(17) 0.0261(18) 0.0256(19) 0.0004(16) 0.0064(15) 0.0017(15)
C34 0.0298(19) 0.0205(17) 0.0179(18) 0.0044(14) 0.0043(15) -0.0038(15)
C42 0.0173(18) 0.0216(19) 0.058(3) -0.0014(18) 0.0088(18) 0.0002(15)
C6 0.0244(19) 0.028(2) 0.040(2) 0.0087(17) 0.0093(18) -0.0056(16)
C63 0.032(2) 0.0256(19) 0.033(2) -0.0046(17) 0.0066(18) 0.0022(17)
C47 0.0220(18) 0.033(2) 0.030(2) 0.0013(17) -0.0023(16) -0.0085(16)
C31 0.0278(19) 0.0203(18) 0.029(2) 0.0015(16) -0.0074(17) 0.0016(16)
C19 0.0199(19) 0.030(2) 0.047(2) 0.0057(19) -0.0045(18) 0.0094(16)
C5 0.0169(17) 0.0218(17) 0.0244(19) 0.0002(15) 0.0003(15) -0.0022(15)
C17 0.0210(18) 0.0221(18) 0.042(2) 0.0067(17) 0.0037(17) 0.0024(16)
C71 0.0208(18) 0.031(2) 0.032(2) 0.0102(17) 0.0011(16) -0.0082(16)
C62 0.057(3) 0.039(2) 0.030(2) -0.0147(19) 0.005(2) 0.008(2)
C64 0.0181(17) 0.0264(18) 0.0202(18) -0.0045(15) 0.0039(15) -0.0041(15)
C66 0.0197(17) 0.0189(17) 0.0175(18) 0.0018(14) 0.0064(14) 0.0016(14)
C36 0.032(2) 0.0297(19) 0.0242(19) 0.0036(16) 0.0065(17) -0.0040(17)
C14 0.049(2) 0.027(2) 0.035(2) 0.0034(17) 0.016(2) 0.0149(19)
C69 0.030(2) 0.0280(19) 0.0157(18) 0.0061(15) 0.0013(15) 0.0141(17)
C13 0.037(2) 0.0200(17) 0.0191(19) -0.0021(15) 0.0038(16) 0.0016(16)
C53 0.034(2) 0.0251(19) 0.0224(19) 0.0085(15) -0.0036(17) -0.0079(17)
C18 0.0161(18) 0.028(2) 0.064(3) 0.004(2) 0.0103(19) 0.0022(16)
C38 0.038(2) 0.062(3) 0.024(2) 0.004(2) 0.0072(18) -0.008(2)
C35 0.0150(11) 0.0100(10) 0.0165(12) -0.0025(9) -0.0068(9) -0.0013(9)
C44 0.044(2) 0.029(2) 0.040(2) -0.0170(18) 0.018(2) -0.0164(19)
C8 0.032(2) 0.0184(18) 0.033(2) -0.0035(16) -0.0025(18) -0.0005(16)
C15 0.062(3) 0.036(2) 0.028(2) -0.0017(18) 0.000(2) -0.003(2)
C61 0.062(3) 0.046(2) 0.017(2) -0.0107(18) 0.0002(19) -0.002(2)
C7 0.033(2) 0.0196(19) 0.048(2) 0.0072(18) 0.003(2) -0.0074(17)
C57 0.052(3) 0.048(2) 0.030(2) 0.0133(19) -0.001(2) -0.027(2)
C39 0.031(2) 0.053(3) 0.047(3) 0.005(2) 0.015(2) -0.005(2)
C73 0.052(3) 0.049(3) 0.034(2) 0.012(2) -0.015(2) -0.021(2)
C76 0.040(2) 0.072(3) 0.029(2) -0.015(2) -0.005(2) -0.001(2)
C72 0.024(2) 0.056(3) 0.068(3) 0.039(2) 0.012(2) 0.010(2)
C43 0.030(2) 0.0202(18) 0.056(3) -0.0053(18) 0.019(2) 0.0016(17)
C48 0.049(3) 0.086(4) 0.028(2) 0.011(2) 0.002(2) 0.021(3)
C56 0.108(4) 0.065(3) 0.032(3) 0.026(2) -0.013(3) -0.051(3)
C50 0.019(2) 0.020(2) 0.136(5) 0.004(3) -0.018(3) 0.0003(17)
C49 0.072(3) 0.071(3) 0.035(3) 0.008(2) 0.010(2) 0.042(3)
C11 0.036(2) 0.065(3) 0.098(4) -0.020(3) 0.035(3) 0.003(2)
C75 0.033(2) 0.077(3) 0.038(2) -0.016(2) 0.011(2) -0.015(2)
C54 0.081(3) 0.052(3) 0.036(2) 0.022(2) -0.030(2) -0.046(3)
C12 0.078(4) 0.091(4) 0.048(3) -0.038(3) -0.017(3) 0.038(3)
C55 0.133(5) 0.078(4) 0.033(3) 0.032(3) -0.038(3) -0.072(4)
C51 0.027(3) 0.043(3) 0.307(10) -0.046(4) 0.045(4) -0.001(2)
C52 0.071(4) 0.032(3) 0.193(7) 0.043(3) -0.090(4) -0.018(2)
C1 0.0150(11) 0.0100(10) 0.0165(12) -0.0025(9) -0.0068(9) -0.0013(9)
C40 0.0253(17) 0.0200(17) 0.0156(17) -0.0083(14) 0.0153(14) -0.0039(15)

loop_
_atom_type_symbol
_atom_type_description
_atom_type_scat_dispersion_real
_atom_type_scat_dispersion_imag
_atom_type_scat_source
C C 0.0033 0.0016 'International Tables Vol C Tables 4.2.6.8 and 6.1.1.4'
H H 0.0000 0.0000 'International Tables Vol C Tables 4.2.6.8 and 6.1.1.4'
N N 0.0061 0.0033 'International Tables Vol C Tables 4.2.6.8 and 6.1.1.4'
Al Al 0.0645 0.0514 'International Tables Vol C Tables 4.2.6.8 and 6.1.1.4'
Cl Cl 0.1484 0.1585 'International Tables Vol C Tables 4.2.6.8 and 6.1.1.4'

loop_
_geom_angle_atom_site_label_1
_geom_angle_atom_site_label_2
_geom_angle_atom_site_label_3
_geom_angle
N4 Al2 Cl2 107.22(9)
N4 Al2 N6 94.75(11)
N4 Al2 C40 113.05(13)
N6 Al2 Cl2 103.70(9)
N6 Al2 C40 120.37(13)
C40 Al2 Cl2 115.27(11)
N1 Al1 Cl1 108.72(9)
N1 Al1 N3 95.02(11)
N1 Al1 C1 113.46(12)
N3 Al1 Cl1 105.57(9)
N3 Al1 C1 119.02(12)
C1 Al1 Cl1 113.27(10)
C3 N1 Al1 117.7(2)
C3 N1 C4 120.7(3)
C4 N1 Al1 120.32(19)
C78 N5 C77 126.3(3)
C3 N2 C2 127.2(3)
C2 N3 Al1 118.4(2)
C2 N3 C28 122.4(2)
C28 N3 Al1 118.20(19)
C78 N4 Al2 116.2(2)
C78 N4 C41 120.8(3)
C41 N4 Al2 121.2(2)
C65 N6 Al2 119.71(18)
C77 N6 Al2 117.1(2)
C77 N6 C65 121.7(2)
C27 C22 C2 124.5(3)
C27 C22 C23 118.2(3)
C23 C22 C2 117.1(3)
C26 C27 C22 120.4(3)
N2 C2 C22 111.3(3)
N3 C2 N2 124.3(3)
N3 C2 C22 124.3(3)
C68 C67 C66 121.6(3)
N5 C78 C53 112.4(3)
N4 C78 N5 124.9(3)
N4 C78 C53 122.7(3)
C60 C59 C77 117.5(3)
C60 C59 C64 118.3(3)
C64 C59 C77 124.2(3)
N1 C3 N2 124.3(3)
N1 C3 C16 123.0(3)
N2 C3 C16 112.6(3)
C9 C4 N1 120.3(3)
C5 C4 N1 117.5(3)
C5 C4 C9 122.1(3)
C19 C20 C21 120.4(3)
C26 C25 C24 120.1(3)
C29 C37 C38 111.9(3)
C39 C37 C29 112.7(3)
C39 C37 C38 110.6(3)
C28 C29 C37 121.7(3)
C30 C29 C37 120.0(3)
C30 C29 C28 118.3(3)
C29 C28 N3 118.5(3)
C29 C28 C33 121.2(3)
C33 C28 N3 120.2(3)
C24 C23 C22 121.0(3)
C46 C41 N4 118.3(3)
C46 C41 C42 121.3(3)
C42 C41 N4 120.4(3)
C28 C33 C34 123.7(3)
C32 C33 C28 117.4(3)
C32 C33 C34 118.8(3)
C23 C24 C25 120.0(3)
C29 C30 C31 121.7(3)
C21 C16 C3 124.5(3)
C21 C16 C17 118.1(3)
C17 C16 C3 117.4(3)
C70 C65 N6 117.6(3)
C66 C65 N6 120.7(3)
C66 C65 C70 121.6(3)
N5 C77 C59 110.9(3)
N6 C77 N5 125.2(3)
N6 C77 C59 123.9(3)
C4 C9 C13 123.7(3)
C8 C9 C4 117.0(3)
C8 C9 C13 119.4(3)
C41 C46 C47 121.6(3)
C45 C46 C41 118.1(3)
C45 C46 C47 120.3(3)
C65 C70 C74 122.3(3)
C69 C70 C65 117.9(3)
C69 C70 C74 119.8(3)
C70 C74 C75 112.2(3)
C76 C74 C70 112.0(3)
C76 C74 C75 110.2(3)
C61 C60 C59 120.9(3)
C44 C45 C46 121.2(3)
C25 C26 C27 120.2(3)
C5 C10 C11 112.3(3)
C12 C10 C5 112.5(3)
C12 C10 C11 110.0(4)
C31 C32 C33 122.4(3)
C69 C68 C67 119.7(3)
C57 C58 C53 120.4(3)
C20 C21 C16 120.7(3)
C33 C34 C36 111.4(3)
C33 C34 C35 111.2(3)
C36 C34 C35 109.9(3)
C41 C42 C50 123.4(3)
C43 C42 C41 117.8(3)
C43 C42 C50 118.9(3)
C7 C6 C5 121.0(3)
C62 C63 C64 120.6(3)
C48 C47 C46 112.8(3)
C49 C47 C46 112.2(3)
C49 C47 C48 109.6(3)
C32 C31 C30 118.9(3)
C18 C19 C20 119.6(3)
C4 C5 C10 122.6(3)
C6 C5 C4 117.6(3)
C6 C5 C10 119.7(3)
C18 C17 C16 121.1(3)
C66 C71 C73 111.9(3)
C66 C71 C72 109.6(3)
C73 C71 C72 110.3(3)
C63 C62 C61 119.3(3)
C63 C64 C59 120.4(3)
C67 C66 C65 117.4(3)
C67 C66 C71 118.3(3)
C65 C66 C71 124.3(3)
C68 C69 C70 121.6(3)
C9 C13 C14 112.2(3)
C9 C13 C15 110.6(3)
C14 C13 C15 110.0(3)
C58 C53 C78 126.6(3)
C58 C53 C54 117.9(3)
C54 C53 C78 115.5(3)
C19 C18 C17 120.1(3)
C43 C44 C45 120.0(3)
C7 C8 C9 122.0(3)
C60 C61 C62 120.4(4)
C8 C7 C6 120.1(3)
C56 C57 C58 120.8(4)
C44 C43 C42 121.6(3)
C57 C56 C55 119.5(4)
C42 C50 C51 109.3(4)
C42 C50 C52 112.2(3)
C51 C50 C52 111.8(4)
C55 C54 C53 121.3(4)
C54 C55 C56 120.1(4)

loop_
_geom_bond_atom_site_label_1
_geom_bond_atom_site_label_2
_geom_bond_distance
Cl2 Al2 2.1462(13)
Al2 N4 1.899(3)
Al2 N6 1.907(3)
Al2 C40 1.963(3)
Al1 Cl1 2.1264(13)
Al1 N1 1.893(3)
Al1 N3 1.899(3)
Al1 C1 2.002(3)
N1 C3 1.333(4)
N1 C4 1.455(4)
N5 C78 1.341(4)
N5 C77 1.347(4)
N2 C2 1.341(4)
N2 C3 1.339(4)
N3 C2 1.338(4)
N3 C28 1.453(4)
N4 C78 1.333(4)
N4 C41 1.448(4)
N6 C65 1.456(4)
N6 C77 1.325(4)
C22 C27 1.399(4)
C22 C2 1.491(4)
C22 C23 1.399(4)
C27 C26 1.396(4)
C67 C68 1.382(5)
C67 C66 1.396(4)
C78 C53 1.496(4)
C59 C77 1.491(4)
C59 C60 1.389(4)
C59 C64 1.392(4)
C3 C16 1.502(4)
C4 C9 1.404(4)
C4 C5 1.401(4)
C20 C21 1.380(4)
C20 C19 1.379(5)
C25 C24 1.385(5)
C25 C26 1.376(5)
C37 C29 1.521(4)
C37 C38 1.523(5)
C37 C39 1.514(5)
C29 C28 1.404(4)
C29 C30 1.377(4)
C28 C33 1.411(4)
C23 C24 1.384(4)
C41 C46 1.402(4)
C41 C42 1.407(5)
C33 C32 1.386(4)
C33 C34 1.513(4)
C30 C31 1.390(5)
C16 C21 1.384(4)
C16 C17 1.389(4)
C65 C70 1.406(4)
C65 C66 1.403(4)
C9 C13 1.519(4)
C9 C8 1.392(4)
C46 C45 1.386(5)
C46 C47 1.518(5)
C70 C74 1.515(5)
C70 C69 1.389(4)
C74 C76 1.511(5)
C74 C75 1.519(5)
C60 C61 1.375(5)
C45 C44 1.385(5)
C10 C5 1.521(5)
C10 C11 1.526(5)
C10 C12 1.504(5)
C32 C31 1.378(5)
C68 C69 1.370(5)
C58 C53 1.385(5)
C58 C57 1.383(5)
C34 C36 1.526(4)
C34 C35 1.531(4)
C42 C43 1.393(5)
C42 C50 1.510(5)
C6 C5 1.399(4)
C6 C7 1.373(5)
C63 C62 1.379(5)
C63 C64 1.380(4)
C47 C48 1.506(5)
C47 C49 1.501(5)
C19 C18 1.369(5)
C17 C18 1.380(5)
C71 C66 1.511(4)
C71 C73 1.523(5)
C71 C72 1.537(5)
C62 C61 1.379(5)
C14 C13 1.525(5)
C13 C15 1.530(5)
C53 C54 1.388(5)
C44 C43 1.367(5)
C8 C7 1.370(5)
C57 C56 1.364(5)
C56 C55 1.374(6)
C50 C51 1.524(7)
C50 C52 1.544(7)
C54 C55 1.371(5)
